data_8105005
loop_
_publ_author_name
'Song, Wei'
'Yang, Yanju'

_publ_section_title
;
 Crystal structure of
 (E)-3-chloro-2-(((4-chlorophenyl)imino)methyl)phenol, C13H9Cl2NO
;
_journal_issue 1
_journal_name_full 'Zeitschrift f\"ur Kristallographie - New Crystal Structures'
_journal_page_first 29
_journal_page_last 30
_journal_paper_doi 10.1515/ncrs-2019-0444
_journal_volume 235
_journal_year 2019
_chemical_formula_moiety 'C13 H9 Cl2 N O'
_chemical_formula_sum 'C13 H9 Cl2 N O'
_chemical_formula_weight 266.11
_space_group_crystal_system monoclinic
_space_group_IT_number 14
_space_group_name_Hall '-P 2ybc'
_space_group_name_H-M_alt 'P 1 21/c 1'
_atom_sites_solution_hydrogens geom
_cell_angle_alpha 90
_cell_angle_beta 97.849(5)
_cell_angle_gamma 90
_cell_formula_units_Z 4
_cell_length_a 21.039(6)
_cell_length_b 4.0172(12)
_cell_length_c 14.561(4)
_cell_measurement_reflns_used 1961
_cell_measurement_temperature 293(2)
_cell_measurement_theta_max 25.94
_cell_measurement_theta_min 2.82
_cell_volume 1219.1(6)
_computing_cell_refinement 'APEX2-2008 [1]'
_computing_data_collection 'APEX2-2008 [1]'
_computing_data_reduction 'SAINT- 2008 [1]'
_computing_molecular_graphics 'SHELXTL [2]'
_computing_publication_material 'SHELXTL [2]'
_computing_structure_refinement 'SHELXL-2014/7  [2]'
_computing_structure_solution 'SHELXTL-2008 [2]'
_diffrn_ambient_temperature 293(2)
_diffrn_measured_fraction_theta_full 0.997
_diffrn_measured_fraction_theta_max 0.997
_diffrn_measurement_device_type 'Bruker APEX-II CCD'
_diffrn_measurement_method '\f and \w scans'
_diffrn_radiation_type MoK\a
_diffrn_radiation_wavelength 0.71073
_diffrn_reflns_av_R_equivalents 0.0282
_diffrn_reflns_av_unetI/netI 0.0325
_diffrn_reflns_Laue_measured_fraction_full 0.997
_diffrn_reflns_Laue_measured_fraction_max 0.997
_diffrn_reflns_limit_h_max 25
_diffrn_reflns_limit_h_min -23
_diffrn_reflns_limit_k_max 4
_diffrn_reflns_limit_k_min -4
_diffrn_reflns_limit_l_max 12
_diffrn_reflns_limit_l_min -17
_diffrn_reflns_number 5658
_diffrn_reflns_point_group_measured_fraction_full 0.997
_diffrn_reflns_point_group_measured_fraction_max 0.997
_diffrn_reflns_theta_full 24.993
_diffrn_reflns_theta_max 24.993
_diffrn_reflns_theta_min 0.977
_diffrn_source 'fine-focus sealed tube'
_exptl_absorpt_coefficient_mu 0.513
_exptl_absorpt_correction_T_max 0.941
_exptl_absorpt_correction_T_min 0.904
_exptl_absorpt_correction_type multi-scan
_exptl_absorpt_process_details 'SADABS; Bruker, 2008 [1]'
_exptl_crystal_colour yellow
_exptl_crystal_density_diffrn 1.450
_exptl_crystal_density_method 'not measured'
_exptl_crystal_description block
_exptl_crystal_F_000 544
_exptl_crystal_size_max 0.200
_exptl_crystal_size_mid 0.150
_exptl_crystal_size_min 0.120
_refine_diff_density_max 0.214
_refine_diff_density_min -0.250
_refine_diff_density_rms 0.050
_refine_ls_extinction_coef .
_refine_ls_extinction_method none
_refine_ls_goodness_of_fit_ref 1.035
_refine_ls_hydrogen_treatment constr
_refine_ls_matrix_type full
_refine_ls_number_parameters 155
_refine_ls_number_reflns 2138
_refine_ls_number_restraints 0
_refine_ls_restrained_S_all 1.035
_refine_ls_R_factor_all 0.0509
_refine_ls_R_factor_gt 0.0378
_refine_ls_shift/su_max 0.001
_refine_ls_shift/su_mean 0.000
_refine_ls_structure_factor_coef Fsqd
_refine_ls_weighting_details 'w=1/[\s^2^(Fo^2^)+(0.0760P)^2^+0.1163P] where P=(Fo^2^+2Fc^2^)/3'
_refine_ls_weighting_scheme calc
_refine_ls_wR_factor_gt 0.1023
_refine_ls_wR_factor_ref 0.1211
_reflns_Friedel_coverage 0.000
_reflns_Friedel_fraction_full .
_reflns_Friedel_fraction_max .
_reflns_number_gt 1724
_reflns_number_total 2138
_reflns_threshold_expression 'I > 2\s(I)'
_cod_data_source_file suppl_ncrs-2019-0444_suppl.cif
_cod_data_source_block 1
_cod_original_sg_symbol_H-M 'P 21/c'
_cod_database_code 8105005
_shelx_space_group_comment
; 
The symmetry employed for this shelxl refinement is uniquely defined 
by the following loop, which should always be used as a source of 
symmetry information in preference to the above space-group names. 
They are only intended as comments. 
;
_shelx_estimated_absorpt_t_min 0.904
_shelx_estimated_absorpt_t_max 0.941

loop_
_space_group_symop_operation_xyz
'x, y, z'
'-x, y+1/2, -z+1/2'
'-x, -y, -z'
'x, -y-1/2, z-1/2'

loop_
_atom_site_label
_atom_site_type_symbol
_atom_site_fract_x
_atom_site_fract_y
_atom_site_fract_z
_atom_site_U_iso_or_equiv
_atom_site_adp_type
_atom_site_occupancy
_atom_site_site_symmetry_order
_atom_site_calc_flag
_atom_site_refinement_flags_posn
_atom_site_refinement_flags_adp
_atom_site_refinement_flags_occupancy
_atom_site_disorder_assembly
_atom_site_disorder_group
C1 C 0.69103(10) 0.4769(6) 0.99961(16) 0.0444(5) Uani 1 1 d . . . . .
C2 C 0.63083(12) 0.5731(7) 0.95752(18) 0.0589(7) Uani 1 1 d . . . . .
H2 H 0.6213 0.5646 0.8933 0.071 Uiso 1 1 calc R U . . .
C3 C 0.58465(12) 0.6818(7) 1.0098(2) 0.0652(8) Uani 1 1 d . . . . .
H3 H 0.5443 0.7450 0.9809 0.078 Uiso 1 1 calc R U . . .
C4 C 0.59873(12) 0.6956(6) 1.10418(19) 0.0551(7) Uani 1 1 d . . . . .
C5 C 0.65817(13) 0.6081(7) 1.14736(18) 0.0644(7) Uani 1 1 d . . . . .
H5 H 0.6674 0.6226 1.2115 0.077 Uiso 1 1 calc R U . . .
C6 C 0.70437(12) 0.4985(7) 1.09604(17) 0.0584(7) Uani 1 1 d . . . . .
H6 H 0.7447 0.4386 1.1258 0.070 Uiso 1 1 calc R U . . .
C7 C 0.78474(10) 0.1915(5) 0.97360(15) 0.0392(5) Uani 1 1 d . . . . .
H7 H 0.7875 0.1106 1.0339 0.047 Uiso 1 1 calc R U . . .
C8 C 0.83479(10) 0.1059(5) 0.91790(13) 0.0354(5) Uani 1 1 d . . . . .
C9 C 0.83110(11) 0.2145(5) 0.82472(14) 0.0421(5) Uani 1 1 d . . . . .
C10 C 0.88006(13) 0.1395(6) 0.77278(15) 0.0500(6) Uani 1 1 d . . . . .
H10 H 0.8771 0.2115 0.7116 0.060 Uiso 1 1 calc R U . . .
C11 C 0.93244(12) -0.0390(6) 0.81080(16) 0.0505(6) Uani 1 1 d . . . . .
H11 H 0.9647 -0.0867 0.7751 0.061 Uiso 1 1 calc R U . . .
C12 C 0.93838(11) -0.1510(6) 0.90233(15) 0.0454(6) Uani 1 1 d . . . . .
H12 H 0.9742 -0.2712 0.9281 0.055 Uiso 1 1 calc R U . . .
C13 C 0.88961(10) -0.0782(5) 0.95331(13) 0.0363(5) Uani 1 1 d . . . . .
Cl1 Cl 0.54094(4) 0.8360(2) 1.17083(6) 0.0811(3) Uani 1 1 d . . . . .
Cl2 Cl 0.89754(3) -0.22329(15) 1.06773(4) 0.0481(2) Uani 1 1 d . . . . .
N1 N 0.73676(8) 0.3758(5) 0.94184(12) 0.0436(5) Uani 1 1 d . . . . .
O1 O 0.78048(9) 0.3933(5) 0.78446(10) 0.0592(5) Uani 1 1 d . . . . .
H1 H 0.7560 0.4300 0.8225 0.089 Uiso 1 1 calc R U . . .

loop_
_atom_site_aniso_label
_atom_site_aniso_U_11
_atom_site_aniso_U_22
_atom_site_aniso_U_33
_atom_site_aniso_U_23
_atom_site_aniso_U_13
_atom_site_aniso_U_12
C1 0.0421(12) 0.0424(13) 0.0474(13) 0.0029(10) 0.0014(10) -0.0019(10)
C2 0.0506(14) 0.0760(19) 0.0478(14) 0.0086(13) -0.0012(11) 0.0061(13)
C3 0.0420(14) 0.077(2) 0.075(2) 0.0099(15) 0.0024(13) 0.0116(13)
C4 0.0502(14) 0.0505(15) 0.0673(17) 0.0014(12) 0.0181(12) 0.0018(11)
C5 0.0635(16) 0.081(2) 0.0483(15) -0.0043(14) 0.0079(12) 0.0114(14)
C6 0.0491(13) 0.078(2) 0.0456(14) -0.0052(13) -0.0006(11) 0.0121(13)
C7 0.0456(12) 0.0411(12) 0.0305(11) 0.0002(9) 0.0032(9) -0.0092(10)
C8 0.0442(11) 0.0354(11) 0.0256(10) -0.0032(8) 0.0016(8) -0.0106(9)
C9 0.0597(14) 0.0379(12) 0.0265(11) -0.0030(9) -0.0017(10) -0.0112(10)
C10 0.0803(17) 0.0469(14) 0.0248(11) -0.0053(10) 0.0139(11) -0.0128(12)
C11 0.0660(15) 0.0485(14) 0.0417(13) -0.0123(11) 0.0240(11) -0.0124(12)
C12 0.0522(13) 0.0447(13) 0.0401(13) -0.0076(10) 0.0085(10) -0.0011(10)
C13 0.0476(12) 0.0355(11) 0.0255(10) -0.0032(8) 0.0038(9) -0.0087(9)
Cl1 0.0689(5) 0.0870(6) 0.0944(6) -0.0001(4) 0.0363(4) 0.0151(4)
Cl2 0.0592(4) 0.0548(4) 0.0290(3) 0.0045(2) 0.0018(2) 0.0050(3)
N1 0.0417(10) 0.0501(12) 0.0373(10) 0.0003(8) -0.0003(8) -0.0029(8)
O1 0.0763(12) 0.0661(12) 0.0316(9) 0.0052(8) -0.0056(8) 0.0064(10)

loop_
_atom_type_symbol
_atom_type_description
_atom_type_scat_dispersion_real
_atom_type_scat_dispersion_imag
_atom_type_scat_source
C C 0.0033 0.0016 'International Tables Vol C Tables 4.2.6.8 and 6.1.1.4'
H H 0.0000 0.0000 'International Tables Vol C Tables 4.2.6.8 and 6.1.1.4'
Cl Cl 0.1484 0.1585 'International Tables Vol C Tables 4.2.6.8 and 6.1.1.4'
N N 0.0061 0.0033 'International Tables Vol C Tables 4.2.6.8 and 6.1.1.4'
O O 0.0106 0.0060 'International Tables Vol C Tables 4.2.6.8 and 6.1.1.4'

loop_
_geom_angle_atom_site_label_1
_geom_angle_atom_site_label_2
_geom_angle_atom_site_label_3
_geom_angle
_geom_angle_site_symmetry_1
_geom_angle_site_symmetry_3
C2 C1 C6 118.3(2) . .
C2 C1 N1 118.0(2) . .
C6 C1 N1 123.6(2) . .
C3 C2 C1 120.9(2) . .
C3 C2 H2 119.6 . .
C1 C2 H2 119.6 . .
C4 C3 C2 119.6(2) . .
C4 C3 H3 120.2 . .
C2 C3 H3 120.2 . .
C5 C4 C3 120.7(2) . .
C5 C4 Cl1 119.3(2) . .
C3 C4 Cl1 119.9(2) . .
C4 C5 C6 120.1(2) . .
C4 C5 H5 119.9 . .
C6 C5 H5 119.9 . .
C5 C6 C1 120.4(2) . .
C5 C6 H6 119.8 . .
C1 C6 H6 119.8 . .
N1 C7 C8 121.9(2) . .
N1 C7 H7 119.1 . .
C8 C7 H7 119.1 . .
C13 C8 C9 116.58(19) . .
C13 C8 C7 122.62(18) . .
C9 C8 C7 120.8(2) . .
O1 C9 C10 118.53(19) . .
O1 C9 C8 121.1(2) . .
C10 C9 C8 120.4(2) . .
C11 C10 C9 120.6(2) . .
C11 C10 H10 119.7 . .
C9 C10 H10 119.7 . .
C10 C11 C12 121.2(2) . .
C10 C11 H11 119.4 . .
C12 C11 H11 119.4 . .
C13 C12 C11 118.0(2) . .
C13 C12 H12 121.0 . .
C11 C12 H12 121.0 . .
C12 C13 C8 123.20(19) . .
C12 C13 Cl2 117.44(17) . .
C8 C13 Cl2 119.36(15) . .
C7 N1 C1 120.88(19) . .
C9 O1 H1 109.5 . .

loop_
_geom_bond_atom_site_label_1
_geom_bond_atom_site_label_2
_geom_bond_distance
_geom_bond_site_symmetry_2
C1 C2 1.385(3) .
C1 C6 1.396(3) .
C1 N1 1.421(3) .
C2 C3 1.384(4) .
C2 H2 0.9300 .
C3 C4 1.367(4) .
C3 H3 0.9300 .
C4 C5 1.367(4) .
C4 Cl1 1.749(3) .
C5 C6 1.377(3) .
C5 H5 0.9300 .
C6 H6 0.9300 .
C7 N1 1.286(3) .
C7 C8 1.455(3) .
C7 H7 0.9300 .
C8 C13 1.407(3) .
C8 C9 1.417(3) .
C9 O1 1.350(3) .
C9 C10 1.392(3) .
C10 C11 1.367(3) .
C10 H10 0.9300 .
C11 C12 1.396(3) .
C11 H11 0.9300 .
C12 C13 1.378(3) .
C12 H12 0.9300 .
C13 Cl2 1.751(2) .
O1 H1 0.8200 .

loop_
_geom_hbond_atom_site_label_D
_geom_hbond_atom_site_label_H
_geom_hbond_atom_site_label_A
_geom_hbond_distance_DH
_geom_hbond_distance_HA
_geom_hbond_distance_DA
_geom_hbond_angle_DHA
_geom_hbond_site_symmetry_A
O1 H1 N1 0.82 1.85 2.584(2) 148.4 .
C10 H10 Cl2 0.93 2.94 3.485(2) 118.5 4
O1 H1 N1 0.82 1.85 2.584(2) 148.4 .
C10 H10 Cl2 0.93 2.94 3.485(2) 118.5 4
O1 H1 N1 0.82 1.85 2.584(2) 148.4 .
C10 H10 Cl2 0.93 2.94 3.485(2) 118.5 4
O1 H1 N1 0.82 1.85 2.584(2) 148.4 .
C10 H10 Cl2 0.93 2.94 3.485(2) 118.5 4
O1 H1 N1 0.82 1.85 2.584(2) 148.4 .
C10 H10 Cl2 0.93 2.94 3.485(2) 118.5 4
C10 H10 Cl2 0.93 2.94 3.485(2) 118.5 4
O1 H1 N1 0.82 1.85 2.584(2) 148.4 .
C10 H10 Cl2 0.93 2.94 3.485(2) 118.5 4
O1 H1 N1 0.82 1.85 2.584(2) 148.4 .
C10 H10 Cl2 0.93 2.94 3.485(2) 118.5 4
O1 H1 N1 0.82 1.85 2.584(2) 148.4 .

loop_
_geom_torsion_atom_site_label_1
_geom_torsion_atom_site_label_2
_geom_torsion_atom_site_label_3
_geom_torsion_atom_site_label_4
_geom_torsion
_geom_torsion_site_symmetry_1
_geom_torsion_site_symmetry_2
_geom_torsion_site_symmetry_3
_geom_torsion_site_symmetry_4
C6 C1 C2 C3 -1.3(4) . . . .
N1 C1 C2 C3 -178.4(2) . . . .
C1 C2 C3 C4 0.3(4) . . . .
C2 C3 C4 C5 1.0(4) . . . .
C2 C3 C4 Cl1 179.4(2) . . . .
C3 C4 C5 C6 -1.2(4) . . . .
Cl1 C4 C5 C6 -179.7(2) . . . .
C4 C5 C6 C1 0.2(4) . . . .
C2 C1 C6 C5 1.0(4) . . . .
N1 C1 C6 C5 178.0(2) . . . .
N1 C7 C8 C13 176.0(2) . . . .
N1 C7 C8 C9 -2.2(3) . . . .
C13 C8 C9 O1 -179.87(18) . . . .
C7 C8 C9 O1 -1.6(3) . . . .
C13 C8 C9 C10 -0.1(3) . . . .
C7 C8 C9 C10 178.18(18) . . . .
O1 C9 C10 C11 179.6(2) . . . .
C8 C9 C10 C11 -0.2(3) . . . .
C9 C10 C11 C12 0.0(4) . . . .
C10 C11 C12 C13 0.4(3) . . . .
C11 C12 C13 C8 -0.7(3) . . . .
C11 C12 C13 Cl2 179.53(16) . . . .
C9 C8 C13 C12 0.6(3) . . . .
C7 C8 C13 C12 -177.68(19) . . . .
C9 C8 C13 Cl2 -179.67(15) . . . .
C7 C8 C13 Cl2 2.0(3) . . . .
C8 C7 N1 C1 -175.22(18) . . . .
C2 C1 N1 C7 -158.4(2) . . . .
C6 C1 N1 C7 24.6(4) . . . .
